data_1553167
loop_
_publ_author_name
'Song, Chuanling'
'Sun, Yihua'
'Wang, Jianwu'
'Chen, Hui'
'Yao, Jiannian'
'Tung, Chen-Ho'
'Xu, Zhenghu'

_publ_section_title
;
 Successive Cu/Pd transmetalation relay catalysis in stereoselective
 synthesis of tetraarylethenes
;
_journal_issue 10
_journal_name_full 'Organic Chemistry Frontiers'
_journal_page_first 1366
_journal_paper_doi 10.1039/C5QO00205B
_journal_volume 2
_journal_year 2015
_chemical_formula_moiety 'O3, C40 H32 O8'
_chemical_formula_sum 'C25 H0 N24 O0.5'
_chemical_formula_weight 644.49
_chemical_name_systematic alkyne-phenyl
_space_group_crystal_system triclinic
_space_group_IT_number 2
_space_group_name_Hall '-P 1'
_space_group_name_H-M_alt 'P -1'
_atom_sites_solution_hydrogens geom
_atom_sites_solution_primary iterative
_atom_sites_solution_secondary difmap
_audit_creation_date 2014-01-20
_audit_creation_method
;
Olex2 1.2
(compiled 2013.12.10 svn.r2850 for OlexSys, GUI svn.r4736)
;
_audit_update_record
;
2014-08-29 deposited with the CCDC.
2015-08-06 downloaded from the CCDC.
;
_cell_angle_alpha 68.085(14)
_cell_angle_beta 67.898(13)
_cell_angle_gamma 73.316(14)
_cell_formula_units_Z 2
_cell_length_a 10.974(9)
_cell_length_b 13.036(10)
_cell_length_c 14.337(11)
_cell_measurement_reflns_used 2049
_cell_measurement_temperature 293(2)
_cell_measurement_theta_max 22.335
_cell_measurement_theta_min 2.176
_cell_volume 1737(2)
_computing_data_reduction 'SAINT v7.23A (Bruker, 2003)'
_computing_molecular_graphics 'Olex2 (Dolomanov et al., 2009)'
_computing_publication_material 'Olex2 (Dolomanov et al., 2009)'
_computing_structure_refinement 'XL (Sheldrick, 2008)'
_computing_structure_solution
;
Superflip (Palatinus & Chapuis, 2007;Palatinus & van der Lee, 2008;
Palatinus et al., 2012)
;
_diffrn_ambient_temperature 293(2)
_diffrn_measured_fraction_theta_full 0.981
_diffrn_measured_fraction_theta_max 0.981
_diffrn_radiation_monochromator graphite
_diffrn_radiation_type MoK\a
_diffrn_radiation_wavelength 0.71073
_diffrn_reflns_av_R_equivalents 0.0238
_diffrn_reflns_av_unetI/netI 0.0531
_diffrn_reflns_limit_h_max 13
_diffrn_reflns_limit_h_min -13
_diffrn_reflns_limit_k_max 15
_diffrn_reflns_limit_k_min -15
_diffrn_reflns_limit_l_max 17
_diffrn_reflns_limit_l_min -16
_diffrn_reflns_number 8493
_diffrn_reflns_theta_full 25.00
_diffrn_reflns_theta_max 25.00
_diffrn_reflns_theta_min 1.96
_diffrn_source 'fine-focus sealed tube'
_exptl_absorpt_coefficient_mu 0.089
_exptl_crystal_density_diffrn 1.232
_exptl_crystal_density_method 'not measured'
_exptl_crystal_F_000 644
_refine_diff_density_max 0.514
_refine_diff_density_min -0.644
_refine_diff_density_rms 0.065
_refine_ls_extinction_method none
_refine_ls_goodness_of_fit_ref 1.028
_refine_ls_hydrogen_treatment mixed
_refine_ls_matrix_type full
_refine_ls_number_parameters 449
_refine_ls_number_reflns 5986
_refine_ls_number_restraints 0
_refine_ls_restrained_S_all 1.028
_refine_ls_R_factor_all 0.1091
_refine_ls_R_factor_gt 0.0716
_refine_ls_shift/su_max 2.714
_refine_ls_shift/su_mean 0.082
_refine_ls_structure_factor_coef Fsqd
_refine_ls_weighting_details 'calc w=1/[\s^2^(Fo^2^)+(0.1284P)^2^+0.6139P] where P=(Fo^2^+2Fc^2^)/3'
_refine_ls_weighting_scheme calc
_refine_ls_wR_factor_gt 0.2036
_refine_ls_wR_factor_ref 0.2373
_reflns_number_gt 3750
_reflns_number_total 5986
_reflns_threshold_expression >2sigma(I)
_cod_data_source_file c5qo00205b2.cif
_cod_data_source_block p
_cod_original_formula_sum 'C25 H0 N24 O0.50'
_cod_database_code 1553167
_olex2_refinement_description
;
1. Fixed Uiso
 At 1.2 times of:
  All C(H) groups
 At 1.5 times of:
  All C(H,H,H) groups
2.a Aromatic/amide H refined with riding coordinates:
 C29(H29), C2(H2), C4(H4), C5(H5), C6(H6), C7(H7), C8(H8), C9(H9), C10(H10),
 C11(H11), C12(H12), C13(H13), C14(H14), C15(H15), C19(H19), C20(H20), C22(H22),
  C23(H23), C24(H24), C25(H25)
2.b Idealised Me refined as rotating group:
 C16(H16A,H16B,H16C), C17(H17A,H17B,H17C), C18(H18A,H18B,H18C), C21(H21A,H21B,
 H21C)
;

loop_
_space_group_symop_id
_space_group_symop_operation_xyz
1 'x, y, z'
2 '-x, -y, -z'

loop_
_atom_site_label
_atom_site_type_symbol
_atom_site_fract_x
_atom_site_fract_y
_atom_site_fract_z
_atom_site_U_iso_or_equiv
_atom_site_adp_type
_atom_site_occupancy
_atom_site_symmetry_multiplicity
_atom_site_calc_flag
_atom_site_refinement_flags_posn
O7 O 0.6163(10) 0.0038(9) 0.0287(8) 0.191(5) Uiso 1 1 d .
O8 O 0.8693(2) 0.10079(18) 0.28027(18) 0.0529(6) Uani 1 1 d .
O9 O 1.1931(2) 0.37129(19) 0.19505(18) 0.0585(6) Uani 1 1 d .
O4 O 1.1317(2) -0.1968(2) 0.2633(3) 0.0891(10) Uani 1 1 d .
O5 O 1.2779(4) -0.1240(3) 0.2781(3) 0.1111(13) Uani 1 1 d .
O1 O 1.4063(3) 0.3920(3) 0.0944(3) 0.0867(9) Uani 1 1 d .
O6 O 0.8854(3) -0.0622(2) 0.2486(3) 0.0772(8) Uani 1 1 d .
O2 O 1.4566(4) 0.3512(4) -0.0997(3) 0.1348(17) Uani 1 1 d .
O3 O 1.2918(3) 0.3063(3) -0.1195(2) 0.0865(9) Uani 1 1 d .
C35 C 1.0667(3) 0.0797(2) 0.3045(2) 0.0453(7) Uani 1 1 d .
C39 C 1.2561(3) 0.3388(3) 0.0390(3) 0.0565(9) Uani 1 1 d .
C31 C 0.9494(3) 0.1501(3) 0.3015(2) 0.0454(7) Uani 1 1 d .
C38 C 1.1183(3) 0.3233(3) 0.0926(2) 0.0491(8) Uani 1 1 d .
C26 C 0.8905(3) 0.2605(2) 0.3184(2) 0.0440(7) Uani 1 1 d .
C36 C 1.0853(3) 0.3420(3) 0.1871(3) 0.0487(8) Uani 1 1 d .
C27 C 0.9635(3) 0.3445(3) 0.2760(2) 0.0453(7) Uani 1 1 d .
C30 C 0.7490(3) 0.2747(3) 0.3840(2) 0.0479(8) Uani 1 1 d .
C28 C 0.9294(3) 0.4426(3) 0.3156(3) 0.0465(8) Uani 1 1 d .
C34 C 1.0623(3) -0.0175(3) 0.2815(2) 0.0482(8) Uani 1 1 d .
C42 C 1.1667(3) -0.1172(3) 0.2773(3) 0.0527(8) Uani 1 1 d .
C33 C 0.9412(3) 0.0011(3) 0.2691(3) 0.0522(8) Uani 1 1 d .
C40 C 1.2925(3) 0.3677(3) 0.1051(3) 0.0604(10) Uani 1 1 d .
C29 C 0.8870(3) 0.4291(3) 0.4238(3) 0.0581(9) Uani 1 1 d .
H29 H 0.8736 0.3588 0.4718 0.070 Uiso 1 1 calc R
C37 C 1.0255(3) 0.2953(3) 0.0576(2) 0.0536(8) Uani 1 1 d .
C1 C 1.1735(3) 0.1004(3) 0.3301(3) 0.0539(8) Uani 1 1 d .
C2 C 0.6600(3) 0.3712(3) 0.3527(3) 0.0602(9) Uani 1 1 d .
H2 H 0.6893 0.4266 0.2900 0.072 Uiso 1 1 calc R
C3 C 1.3438(4) 0.3348(3) -0.0662(3) 0.0687(11) Uani 1 1 d .
C4 C 0.7020(3) 0.1925(3) 0.4753(3) 0.0607(9) Uani 1 1 d .
H4 H 0.7596 0.1266 0.4960 0.073 Uiso 1 1 calc R
C5 C 0.9021(4) 0.3644(3) 0.0584(3) 0.0659(10) Uani 1 1 d .
H5 H 0.8815 0.4293 0.0778 0.079 Uiso 1 1 calc R
C6 C 0.9487(3) 0.5492(3) 0.2462(3) 0.0567(9) Uani 1 1 d .
H6 H 0.9770 0.5605 0.1738 0.068 Uiso 1 1 calc R
C7 C 1.1476(5) 0.1208(3) 0.4256(3) 0.0739(11) Uani 1 1 d .
H7 H 1.0623 0.1208 0.4736 0.089 Uiso 1 1 calc R
C8 C 1.3019(4) 0.1022(3) 0.2599(4) 0.0721(11) Uani 1 1 d .
H8 H 1.3206 0.0893 0.1960 0.086 Uiso 1 1 calc R
C9 C 0.9263(4) 0.6375(3) 0.2841(3) 0.0675(10) Uani 1 1 d .
H9 H 0.9391 0.7082 0.2369 0.081 Uiso 1 1 calc R
C10 C 0.8853(4) 0.6233(3) 0.3905(4) 0.0700(11) Uani 1 1 d .
H10 H 0.8716 0.6837 0.4150 0.084 Uiso 1 1 calc R
C11 C 0.4851(4) 0.3019(4) 0.5064(4) 0.0811(13) Uani 1 1 d .
H11 H 0.3966 0.3113 0.5481 0.097 Uiso 1 1 calc R
C12 C 0.8648(4) 0.5201(4) 0.4599(3) 0.0687(11) Uani 1 1 d .
H12 H 0.8357 0.5105 0.5320 0.082 Uiso 1 1 calc R
C13 C 0.5704(4) 0.2068(4) 0.5367(3) 0.0769(12) Uani 1 1 d .
H13 H 0.5401 0.1511 0.5989 0.092 Uiso 1 1 calc R
C14 C 0.5287(4) 0.3848(4) 0.4142(4) 0.0765(12) Uani 1 1 d .
H14 H 0.4698 0.4497 0.3935 0.092 Uiso 1 1 calc R
C15 C 1.0532(5) 0.2001(3) 0.0263(3) 0.0750(12) Uani 1 1 d .
H15 H 1.1351 0.1527 0.0242 0.090 Uiso 1 1 calc R
C16 C 1.2309(4) -0.2967(3) 0.2575(4) 0.0873(14) Uani 1 1 d .
H16A H 1.3015 -0.2805 0.1922 0.131 Uiso 1 1 calc GR
H16B H 1.1904 -0.3548 0.2609 0.131 Uiso 1 1 calc GR
H16C H 1.2666 -0.3214 0.3154 0.131 Uiso 1 1 calc GR
C17 C 1.4125(5) 0.4303(5) 0.1739(5) 0.1052(18) Uani 1 1 d .
H17A H 1.5002 0.4463 0.1556 0.158 Uiso 1 1 calc GR
H17B H 1.3939 0.3731 0.2407 0.158 Uiso 1 1 calc GR
H17C H 1.3478 0.4972 0.1786 0.158 Uiso 1 1 calc GR
C18 C 0.7505(4) -0.0233(4) 0.2453(4) 0.0921(15) Uani 1 1 d .
H18A H 0.7445 0.0490 0.1936 0.138 Uiso 1 1 calc GR
H18B H 0.6928 -0.0174 0.3133 0.138 Uiso 1 1 calc GR
H18C H 0.7240 -0.0753 0.2268 0.138 Uiso 1 1 calc GR
C19 C 1.3737(7) 0.1407(5) 0.3790(7) 0.119(2) Uani 1 1 d .
H19 H 1.4413 0.1528 0.3959 0.143 Uiso 1 1 calc R
C20 C 0.8103(5) 0.3379(5) 0.0310(4) 0.0930(15) Uani 1 1 d .
H20 H 0.7282 0.3848 0.0326 0.112 Uiso 1 1 calc R
C21 C 1.3764(5) 0.2978(5) -0.2227(3) 0.0950(15) Uani 1 1 d .
H21A H 1.4104 0.3665 -0.2639 0.143 Uiso 1 1 calc GR
H21B H 1.3254 0.2843 -0.2574 0.143 Uiso 1 1 calc GR
H21C H 1.4495 0.2368 -0.2152 0.143 Uiso 1 1 calc GR
C22 C 1.4015(5) 0.1226(4) 0.2829(5) 0.1014(17) Uani 1 1 d .
H22 H 1.4867 0.1242 0.2348 0.122 Uiso 1 1 calc R
C23 C 0.9604(7) 0.1754(5) -0.0016(4) 0.1009(17) Uani 1 1 d .
H23 H 0.9804 0.1116 -0.0227 0.121 Uiso 1 1 calc R
C24 C 1.2483(8) 0.1410(4) 0.4487(5) 0.1059(19) Uani 1 1 d .
H24 H 1.2305 0.1548 0.5121 0.127 Uiso 1 1 calc R
C25 C 0.8378(7) 0.2442(7) 0.0015(4) 0.1092(19) Uani 1 1 d .
H25 H 0.7750 0.2265 -0.0165 0.131 Uiso 1 1 calc R
O10 O 0.5133(17) 0.0658(11) -0.0300(12) 0.370(7) Uiso 1 1 d .
O11 O 0.6019(8) 0.0490(7) 0.0099(6) 0.160(3) Uiso 1 1 d .

loop_
_atom_site_aniso_label
_atom_site_aniso_U_11
_atom_site_aniso_U_22
_atom_site_aniso_U_33
_atom_site_aniso_U_23
_atom_site_aniso_U_13
_atom_site_aniso_U_12
O8 0.0431(12) 0.0468(13) 0.0655(14) -0.0237(11) -0.0076(11) -0.0055(10)
O9 0.0437(13) 0.0646(15) 0.0642(15) -0.0296(12) -0.0028(11) -0.0093(11)
O4 0.0551(15) 0.0532(15) 0.164(3) -0.0584(18) -0.0219(17) 0.0024(12)
O5 0.101(2) 0.083(2) 0.202(4) -0.086(2) -0.098(3) 0.0361(18)
O1 0.0512(16) 0.110(2) 0.107(2) -0.0614(19) 0.0062(15) -0.0278(15)
O6 0.0625(16) 0.0606(16) 0.125(2) -0.0465(16) -0.0328(16) -0.0035(12)
O2 0.098(3) 0.196(4) 0.129(3) -0.117(3) 0.058(2) -0.085(3)
O3 0.0608(17) 0.131(3) 0.0566(16) -0.0372(17) 0.0013(13) -0.0144(17)
C35 0.0469(17) 0.0423(17) 0.0421(16) -0.0168(13) -0.0108(14) 0.0010(14)
C39 0.052(2) 0.0458(18) 0.059(2) -0.0232(16) 0.0035(16) -0.0068(15)
C31 0.0452(17) 0.0441(17) 0.0441(17) -0.0173(14) -0.0067(14) -0.0074(14)
C38 0.0448(17) 0.0395(16) 0.0478(18) -0.0139(14) -0.0011(14) -0.0016(13)
C26 0.0424(17) 0.0412(17) 0.0414(16) -0.0154(13) -0.0057(13) -0.0025(13)
C36 0.0428(17) 0.0429(17) 0.0525(19) -0.0150(14) -0.0064(14) -0.0061(13)
C27 0.0424(16) 0.0443(17) 0.0426(16) -0.0161(14) -0.0088(13) 0.0008(13)
C30 0.0450(17) 0.0487(18) 0.0488(18) -0.0231(15) -0.0065(14) -0.0053(14)
C28 0.0355(16) 0.0474(18) 0.0544(19) -0.0211(15) -0.0093(14) -0.0017(13)
C34 0.0479(18) 0.0416(17) 0.0512(18) -0.0174(14) -0.0095(15) -0.0048(14)
C42 0.052(2) 0.0480(19) 0.060(2) -0.0268(16) -0.0175(17) 0.0034(15)
C33 0.0492(19) 0.0411(18) 0.065(2) -0.0244(16) -0.0070(16) -0.0078(14)
C40 0.0432(19) 0.058(2) 0.067(2) -0.0258(18) 0.0041(17) -0.0084(16)
C29 0.058(2) 0.059(2) 0.056(2) -0.0223(17) -0.0152(17) -0.0040(16)
C37 0.056(2) 0.0544(19) 0.0409(17) -0.0132(15) -0.0023(15) -0.0138(16)
C1 0.059(2) 0.0448(18) 0.064(2) -0.0240(16) -0.0287(18) 0.0069(15)
C2 0.047(2) 0.053(2) 0.073(2) -0.0219(18) -0.0133(17) -0.0015(16)
C3 0.058(2) 0.055(2) 0.072(3) -0.0295(19) 0.017(2) -0.0130(17)
C4 0.058(2) 0.058(2) 0.051(2) -0.0144(17) -0.0018(16) -0.0099(17)
C5 0.065(2) 0.073(2) 0.050(2) -0.0099(18) -0.0120(18) -0.017(2)
C6 0.056(2) 0.0451(19) 0.061(2) -0.0189(16) -0.0072(16) -0.0073(15)
C7 0.104(3) 0.055(2) 0.071(3) -0.0269(19) -0.040(2) 0.002(2)
C8 0.057(2) 0.076(3) 0.098(3) -0.044(2) -0.035(2) 0.0074(19)
C9 0.062(2) 0.049(2) 0.088(3) -0.0234(19) -0.016(2) -0.0099(17)
C10 0.057(2) 0.061(2) 0.106(3) -0.050(2) -0.023(2) 0.0010(18)
C11 0.043(2) 0.113(4) 0.082(3) -0.050(3) 0.004(2) -0.010(2)
C12 0.064(2) 0.082(3) 0.071(2) -0.047(2) -0.0162(19) -0.003(2)
C13 0.061(2) 0.097(3) 0.058(2) -0.022(2) 0.0043(19) -0.021(2)
C14 0.049(2) 0.082(3) 0.094(3) -0.039(3) -0.018(2) 0.008(2)
C15 0.091(3) 0.069(3) 0.061(2) -0.026(2) -0.005(2) -0.022(2)
C16 0.063(2) 0.055(2) 0.140(4) -0.053(3) -0.015(3) 0.0057(19)
C17 0.076(3) 0.123(4) 0.141(5) -0.074(4) -0.010(3) -0.037(3)
C18 0.066(3) 0.087(3) 0.140(4) -0.043(3) -0.042(3) -0.010(2)
C19 0.119(5) 0.090(4) 0.204(7) -0.060(4) -0.111(5) 0.009(3)
C20 0.082(3) 0.121(4) 0.071(3) -0.004(3) -0.031(2) -0.034(3)
C21 0.079(3) 0.125(4) 0.064(3) -0.045(3) 0.010(2) -0.012(3)
C22 0.071(3) 0.096(4) 0.163(5) -0.057(4) -0.062(3) 0.007(2)
C23 0.148(5) 0.106(4) 0.069(3) -0.029(3) -0.023(3) -0.061(4)
C24 0.164(6) 0.079(3) 0.123(4) -0.049(3) -0.097(5) 0.007(4)
C25 0.127(5) 0.139(5) 0.075(3) -0.004(3) -0.038(3) -0.070(4)

loop_
_atom_type_symbol
_atom_type_description
_atom_type_scat_dispersion_real
_atom_type_scat_dispersion_imag
_atom_type_scat_source
C C 0.0033 0.0016 'International Tables Vol C Tables 4.2.6.8 and 6.1.1.4'
H H 0.0000 0.0000 'International Tables Vol C Tables 4.2.6.8 and 6.1.1.4'
N N 0.0061 0.0033 'International Tables Vol C Tables 4.2.6.8 and 6.1.1.4'
O O 0.0106 0.0060 'International Tables Vol C Tables 4.2.6.8 and 6.1.1.4'

loop_
_geom_angle_atom_site_label_1
_geom_angle_atom_site_label_2
_geom_angle_atom_site_label_3
_geom_angle
_geom_angle_site_symmetry_3
O11 O7 O10 49.0(15) .
C33 O8 C31 106.1(2) .
C40 O9 C36 105.9(3) .
C42 O4 C16 116.1(3) .
C40 O1 C17 118.2(3) .
C33 O6 C18 118.2(3) .
C3 O3 C21 116.7(3) .
C31 C35 C34 106.7(3) .
C31 C35 C1 125.1(3) .
C34 C35 C1 128.1(3) .
C38 C39 C3 131.4(4) .
C40 C39 C38 105.5(3) .
C40 C39 C3 123.0(3) .
O8 C31 C26 116.1(3) .
C35 C31 O8 109.4(3) .
C35 C31 C26 134.4(3) .
C39 C38 C37 130.0(3) .
C36 C38 C39 106.1(3) .
C36 C38 C37 123.9(3) .
C31 C26 C30 116.6(3) .
C27 C26 C31 121.1(3) .
C27 C26 C30 122.3(3) .
O9 C36 C27 115.1(3) .
C38 C36 O9 110.1(3) .
C38 C36 C27 134.7(3) .
C26 C27 C36 120.9(3) .
C26 C27 C28 124.0(3) .
C36 C27 C28 115.1(3) .
C2 C30 C26 120.3(3) .
C4 C30 C26 121.0(3) .
C4 C30 C2 118.7(3) .
C29 C28 C27 120.8(3) .
C6 C28 C27 121.0(3) .
C6 C28 C29 118.0(3) .
C35 C34 C42 126.6(3) .
C33 C34 C35 105.5(3) .
C33 C34 C42 127.9(3) .
O4 C42 C34 113.6(3) .
O5 C42 O4 121.6(3) .
O5 C42 C34 124.5(3) .
O8 C33 C34 112.2(3) .
O6 C33 O8 117.4(3) .
O6 C33 C34 130.4(3) .
O9 C40 C39 112.3(3) .
O1 C40 O9 117.2(3) .
O1 C40 C39 130.5(3) .
C12 C29 C28 120.3(3) .
C5 C37 C38 119.4(3) .
C15 C37 C38 122.9(3) .
C15 C37 C5 117.7(4) .
C7 C1 C35 120.5(3) .
C8 C1 C35 121.2(3) .
C8 C1 C7 118.2(4) .
C14 C2 C30 120.3(4) .
O2 C3 O3 122.1(4) .
O2 C3 C39 123.1(5) .
O3 C3 C39 114.7(3) .
C30 C4 C13 120.7(4) .
C20 C5 C37 121.0(4) .
C9 C6 C28 120.4(3) .
C24 C7 C1 120.2(5) .
C22 C8 C1 121.5(4) .
C6 C9 C10 121.2(4) .
C12 C10 C9 119.5(3) .
C13 C11 C14 120.4(4) .
C10 C12 C29 120.6(4) .
C11 C13 C4 120.1(4) .
C2 C14 C11 119.8(4) .
C23 C15 C37 120.5(5) .
C24 C19 C22 120.6(5) .
C25 C20 C5 120.9(5) .
C8 C22 C19 119.2(5) .
C15 C23 C25 120.8(5) .
C19 C24 C7 120.3(5) .
C20 C25 C23 119.2(5) .
O7 O10 O10 72.4(11) 2_655
O11 O10 O7 19.7(6) .
O11 O10 O10 91.7(14) 2_655
O7 O11 O10 111.2(19) .

loop_
_geom_bond_atom_site_label_1
_geom_bond_atom_site_label_2
_geom_bond_distance
_geom_bond_site_symmetry_2
O7 O10 1.52(2) .
O7 O11 0.552(12) .
O8 C31 1.397(4) .
O8 C33 1.345(4) .
O9 C36 1.397(4) .
O9 C40 1.347(4) .
O4 C42 1.306(4) .
O4 C16 1.445(4) .
O5 C42 1.202(4) .
O1 C40 1.315(4) .
O1 C17 1.434(5) .
O6 C33 1.323(4) .
O6 C18 1.432(5) .
O2 C3 1.199(5) .
O3 C3 1.307(5) .
O3 C21 1.446(5) .
C35 C31 1.355(4) .
C35 C34 1.441(4) .
C35 C1 1.469(5) .
C39 C38 1.451(5) .
C39 C40 1.355(5) .
C39 C3 1.463(5) .
C31 C26 1.468(4) .
C38 C36 1.361(5) .
C38 C37 1.468(5) .
C26 C27 1.360(4) .
C26 C30 1.483(4) .
C36 C27 1.461(4) .
C27 C28 1.485(4) .
C30 C2 1.393(5) .
C30 C4 1.374(5) .
C28 C29 1.398(5) .
C28 C6 1.394(5) .
C34 C42 1.469(4) .
C34 C33 1.349(5) .
C29 C12 1.391(5) .
C37 C5 1.393(5) .
C37 C15 1.389(5) .
C1 C7 1.400(5) .
C1 C8 1.390(5) .
C2 C14 1.378(5) .
C4 C13 1.381(5) .
C5 C20 1.374(6) .
C6 C9 1.374(5) .
C7 C24 1.383(7) .
C8 C22 1.370(6) .
C9 C10 1.372(6) .
C10 C12 1.362(6) .
C11 C13 1.357(6) .
C11 C14 1.378(6) .
C15 C23 1.375(7) .
C19 C22 1.391(9) .
C19 C24 1.362(8) .
C20 C25 1.356(8) .
C23 C25 1.381(8) .
O10 O10 1.66(2) 2_655
O10 O11 1.235(15) .

loop_
_geom_torsion_atom_site_label_1
_geom_torsion_atom_site_label_2
_geom_torsion_atom_site_label_3
_geom_torsion_atom_site_label_4
_geom_torsion
_geom_torsion_site_symmetry_1
_geom_torsion_site_symmetry_4
O8 C31 C26 C27 -137.9(3) . .
O8 C31 C26 C30 42.4(4) . .
O9 C36 C27 C26 -136.2(3) . .
O9 C36 C27 C28 42.8(4) . .
C35 C31 C26 C27 44.5(5) . .
C35 C31 C26 C30 -135.3(4) . .
C35 C34 C42 O4 174.6(3) . .
C35 C34 C42 O5 -11.0(6) . .
C35 C34 C33 O8 0.9(4) . .
C35 C34 C33 O6 -178.9(3) . .
C35 C1 C7 C24 -179.5(3) . .
C35 C1 C8 C22 179.4(4) . .
C39 C38 C36 O9 1.6(3) . .
C39 C38 C36 C27 177.3(3) . .
C39 C38 C37 C5 -125.6(4) . .
C39 C38 C37 C15 56.5(5) . .
C31 O8 C33 O6 179.8(3) . .
C31 O8 C33 C34 0.0(4) . .
C31 C35 C34 C42 -179.2(3) . .
C31 C35 C34 C33 -1.5(3) . .
C31 C35 C1 C7 56.6(5) . .
C31 C35 C1 C8 -122.4(4) . .
C31 C26 C27 C36 19.6(5) . .
C31 C26 C27 C28 -159.2(3) . .
C31 C26 C30 C2 -135.5(3) . .
C31 C26 C30 C4 43.1(4) . .
C38 C39 C40 O9 0.5(4) . .
C38 C39 C40 O1 -179.3(4) . .
C38 C39 C3 O2 178.9(4) . .
C38 C39 C3 O3 -4.2(6) . .
C38 C36 C27 C26 48.3(5) . .
C38 C36 C27 C28 -132.8(4) . .
C38 C37 C5 C20 -176.9(3) . .
C38 C37 C15 C23 177.3(3) . .
C26 C27 C28 C29 42.8(5) . .
C26 C27 C28 C6 -142.3(3) . .
C26 C30 C2 C14 -179.4(3) . .
C26 C30 C4 C13 179.3(3) . .
C36 O9 C40 O1 -179.8(3) . .
C36 O9 C40 C39 0.5(4) . .
C36 C38 C37 C5 53.3(5) . .
C36 C38 C37 C15 -124.7(4) . .
C36 C27 C28 C29 -136.0(3) . .
C36 C27 C28 C6 38.8(4) . .
C27 C26 C30 C2 44.8(5) . .
C27 C26 C30 C4 -136.7(3) . .
C27 C28 C29 C12 175.2(3) . .
C27 C28 C6 C9 -175.1(3) . .
C30 C26 C27 C36 -160.7(3) . .
C30 C26 C27 C28 20.5(5) . .
C30 C2 C14 C11 -0.8(6) . .
C30 C4 C13 C11 1.1(6) . .
C28 C29 C12 C10 -0.7(6) . .
C28 C6 C9 C10 0.4(6) . .
C34 C35 C31 O8 1.5(3) . .
C34 C35 C31 C26 179.3(3) . .
C34 C35 C1 C7 -121.3(4) . .
C34 C35 C1 C8 59.7(5) . .
C42 C34 C33 O8 178.6(3) . .
C42 C34 C33 O6 -1.2(6) . .
C33 O8 C31 C35 -1.0(3) . .
C33 O8 C31 C26 -179.2(3) . .
C33 C34 C42 O4 -2.6(5) . .
C33 C34 C42 O5 171.8(4) . .
C40 O9 C36 C38 -1.3(4) . .
C40 O9 C36 C27 -177.9(3) . .
C40 C39 C38 C36 -1.2(4) . .
C40 C39 C38 C37 177.8(3) . .
C40 C39 C3 O2 3.8(6) . .
C40 C39 C3 O3 -179.3(4) . .
C29 C28 C6 C9 -0.1(5) . .
C37 C38 C36 O9 -177.5(3) . .
C37 C38 C36 C27 -1.8(6) . .
C37 C5 C20 C25 -0.6(6) . .
C37 C15 C23 C25 -0.3(7) . .
C1 C35 C31 O8 -176.8(3) . .
C1 C35 C31 C26 1.0(6) . .
C1 C35 C34 C42 -1.0(5) . .
C1 C35 C34 C33 176.7(3) . .
C1 C7 C24 C19 -0.3(7) . .
C1 C8 C22 C19 0.7(7) . .
C2 C30 C4 C13 -2.1(5) . .
C3 C39 C38 C36 -177.0(3) . .
C3 C39 C38 C37 2.0(6) . .
C3 C39 C40 O9 176.7(3) . .
C3 C39 C40 O1 -3.0(6) . .
C4 C30 C2 C14 2.0(5) . .
C5 C37 C15 C23 -0.7(5) . .
C5 C20 C25 C23 -0.5(7) . .
C6 C28 C29 C12 0.2(5) . .
C6 C9 C10 C12 -0.9(6) . .
C7 C1 C8 C22 0.4(6) . .
C8 C1 C7 C24 -0.6(5) . .
C9 C10 C12 C29 1.0(6) . .
C13 C11 C14 C2 -0.4(7) . .
C14 C11 C13 C4 0.2(7) . .
C15 C37 C5 C20 1.2(5) . .
C15 C23 C25 C20 0.9(7) . .
C16 O4 C42 O5 4.9(6) . .
C16 O4 C42 C34 179.4(3) . .
C17 O1 C40 O9 -5.6(6) . .
C17 O1 C40 C39 174.2(4) . .
C18 O6 C33 O8 -3.3(5) . .
C18 O6 C33 C34 176.5(4) . .
C21 O3 C3 O2 -1.2(7) . .
C21 O3 C3 C39 -178.1(4) . .
C22 C19 C24 C7 1.4(8) . .
C24 C19 C22 C8 -1.5(8) . .
O10 O10 O11 O7 12(2) 2_655 .
O11 O7 O10 O10 -168(2) . 2_655
